data_4111107
loop_
_publ_author_name
'Christian Ruspic'
'Sharanappa Nembenna'
'Anja Hofmeister'
'J\"org Magull'
'Sjoerd Harder'
'Herbert W. Roesky'

_publ_section_title
;
 A Well-Defined Hydrocarbon-Soluble Calcium Hydroxide: Synthesis,
 Structure, and Reactivity
;
_journal_name_full 'Journal of the American Chemical Society'
_journal_page_first 15000
_journal_page_last 15004
_journal_paper_doi 10.1021/ja065631t
_journal_volume 128
_journal_year 2006
_chemical_formula_sum 'C73 H108 Ca2 N4 O4'
_chemical_formula_weight 1185.79
_chemical_name_systematic
;
 ?
;
_space_group_IT_number 2
_symmetry_cell_setting triclinic
_symmetry_space_group_name_Hall '-P 1'
_symmetry_space_group_name_H-M 'P -1'
_atom_sites_solution_hydrogens geom
_atom_sites_solution_primary direct
_atom_sites_solution_secondary difmap
_audit_creation_method SHELXL-97
_cell_angle_alpha 98.423(6)
_cell_angle_beta 113.730(5)
_cell_angle_gamma 110.982(6)
_cell_formula_units_Z 1
_cell_length_a 12.6659(9)
_cell_length_b 12.7083(9)
_cell_length_c 13.2977(10)
_cell_measurement_temperature 133(2)
_cell_volume 1720.6(3)
_computing_structure_refinement 'SHELXL-97 (Sheldrick, 1997)'
_computing_structure_solution 'SHELXS-97 (Sheldrick, 1990)'
_diffrn_ambient_temperature 133(2)
_diffrn_measured_fraction_theta_full 1.000
_diffrn_measured_fraction_theta_max 1.000
_diffrn_radiation_monochromator graphite
_diffrn_radiation_source 'fine-focus sealed tube'
_diffrn_radiation_type MoK\a
_diffrn_radiation_wavelength 0.71073
_diffrn_reflns_av_R_equivalents 0.1115
_diffrn_reflns_av_sigmaI/netI 0.1271
_diffrn_reflns_limit_h_max 14
_diffrn_reflns_limit_h_min -14
_diffrn_reflns_limit_k_max 14
_diffrn_reflns_limit_k_min -13
_diffrn_reflns_limit_l_max 15
_diffrn_reflns_limit_l_min -15
_diffrn_reflns_number 23691
_diffrn_reflns_theta_full 24.00
_diffrn_reflns_theta_max 24.00
_diffrn_reflns_theta_min 1.78
_exptl_absorpt_coefficient_mu 0.215
_exptl_crystal_density_diffrn 1.144
_exptl_crystal_F_000 646
_refine_diff_density_max 0.527
_refine_diff_density_min -0.301
_refine_diff_density_rms 0.049
_refine_ls_extinction_method none
_refine_ls_goodness_of_fit_ref 0.942
_refine_ls_hydrogen_treatment mixed
_refine_ls_matrix_type full
_refine_ls_number_parameters 371
_refine_ls_number_reflns 5409
_refine_ls_number_restraints 0
_refine_ls_restrained_S_all 0.942
_refine_ls_R_factor_all 0.1152
_refine_ls_R_factor_gt 0.0561
_refine_ls_shift/su_max 0.000
_refine_ls_shift/su_mean 0.000
_refine_ls_structure_factor_coef Fsqd
_refine_ls_weighting_details 'calc w=1/[\s^2^(Fo^2^)+(0.0218P)^2^+0.0000P] where P=(Fo^2^+2Fc^2^)/3'
_refine_ls_weighting_scheme calc
_refine_ls_wR_factor_gt 0.0802
_refine_ls_wR_factor_ref 0.0890
_reflns_number_gt 3120
_reflns_number_total 5409
_reflns_threshold_expression >2sigma(I)
_cod_data_source_file ja065631tsi20060803_014851.cif
_cod_data_source_block sn128
_cod_original_cell_volume 1720.6(2)
_cod_database_code 4111107

loop_
_symmetry_equiv_pos_as_xyz
'x, y, z'
'-x, -y, -z'

loop_
_atom_site_label
_atom_site_type_symbol
_atom_site_fract_x
_atom_site_fract_y
_atom_site_fract_z
_atom_site_U_iso_or_equiv
_atom_site_adp_type
_atom_site_occupancy
_atom_site_symmetry_multiplicity
_atom_site_calc_flag
_atom_site_refinement_flags
_atom_site_disorder_assembly
_atom_site_disorder_group
Ca1 Ca 0.00760(6) 0.00860(7) -0.12707(6) 0.01880(18) Uani 1 1 d . . .
O1 O 0.1295(3) 0.0823(3) 0.0662(2) 0.0381(8) Uani 1 1 d . . .
H1O H 0.200(4) 0.120(5) 0.106(4) 0.078(19) Uiso 1 1 d . . .
O2 O 0.0566(2) -0.1368(2) -0.21131(18) 0.0272(6) Uani 1 1 d . . .
N1 N 0.1362(2) 0.1764(2) -0.1630(2) 0.0193(6) Uani 1 1 d . . .
N2 N -0.1541(2) -0.0015(2) -0.3103(2) 0.0205(6) Uani 1 1 d . . .
C1 C 0.2200(3) 0.2687(3) -0.2826(3) 0.0322(9) Uani 1 1 d . . .
H1A H 0.2425 0.3507 -0.2415 0.048 Uiso 1 1 calc R . .
H1B H 0.1894 0.2568 -0.3658 0.048 Uiso 1 1 calc R . .
H1C H 0.2970 0.2558 -0.2499 0.048 Uiso 1 1 calc R . .
C2 C 0.1129(3) 0.1798(3) -0.2681(3) 0.0226(8) Uani 1 1 d . . .
C3 C -0.0055(3) 0.1076(3) -0.3727(3) 0.0245(8) Uani 1 1 d . . .
H3A H -0.0005 0.1097 -0.4418 0.029 Uiso 1 1 calc R . .
C4 C -0.1309(3) 0.0325(3) -0.3920(3) 0.0250(8) Uani 1 1 d . . .
C5 C -0.2409(3) -0.0088(4) -0.5148(3) 0.0351(10) Uani 1 1 d . . .
H5A H -0.3015 -0.0933 -0.5375 0.053 Uiso 1 1 calc R . .
H5B H -0.2060 0.0003 -0.5685 0.053 Uiso 1 1 calc R . .
H5C H -0.2867 0.0396 -0.5181 0.053 Uiso 1 1 calc R . .
C6 C -0.2856(3) -0.0619(3) -0.3343(3) 0.0240(8) Uani 1 1 d . . .
C7 C -0.3455(3) 0.0066(3) -0.3123(3) 0.0252(8) Uani 1 1 d . . .
C8 C -0.4662(3) -0.0523(4) -0.3191(3) 0.0324(9) Uani 1 1 d . . .
H8A H -0.5073 -0.0072 -0.3043 0.039 Uiso 1 1 calc R . .
C9 C -0.5270(3) -0.1760(4) -0.3470(3) 0.0357(10) Uani 1 1 d . . .
H9A H -0.6074 -0.2148 -0.3484 0.043 Uiso 1 1 calc R . .
C10 C -0.4700(3) -0.2413(4) -0.3724(3) 0.0340(10) Uani 1 1 d . . .
H10A H -0.5132 -0.3260 -0.3934 0.041 Uiso 1 1 calc R . .
C11 C -0.3511(3) -0.1882(3) -0.3687(3) 0.0267(9) Uani 1 1 d . . .
C12 C -0.2954(3) -0.2660(3) -0.4020(3) 0.0332(9) Uani 1 1 d . . .
H12A H -0.2104 -0.2118 -0.3941 0.040 Uiso 1 1 calc R . .
C13 C -0.2693(4) -0.3391(4) -0.3215(3) 0.0452(11) Uani 1 1 d . . .
H13A H -0.2314 -0.3864 -0.3450 0.068 Uiso 1 1 calc R . .
H13B H -0.3511 -0.3931 -0.3274 0.068 Uiso 1 1 calc R . .
H13C H -0.2087 -0.2848 -0.2407 0.068 Uiso 1 1 calc R . .
C14 C -0.3852(4) -0.3497(4) -0.5303(3) 0.0418(10) Uani 1 1 d . . .
H14A H -0.3983 -0.3017 -0.5812 0.063 Uiso 1 1 calc R . .
H14B H -0.4692 -0.4043 -0.5404 0.063 Uiso 1 1 calc R . .
H14C H -0.3452 -0.3963 -0.5508 0.063 Uiso 1 1 calc R . .
C15 C -0.2790(3) 0.1419(3) -0.2764(3) 0.0340(9) Uani 1 1 d . . .
H15A H -0.2095 0.1656 -0.2987 0.041 Uiso 1 1 calc R . .
C16 C -0.3741(4) 0.1914(4) -0.3382(4) 0.0623(13) Uani 1 1 d . . .
H16A H -0.4192 0.1513 -0.4229 0.093 Uiso 1 1 calc R . .
H16B H -0.3251 0.2779 -0.3194 0.093 Uiso 1 1 calc R . .
H16C H -0.4379 0.1764 -0.3112 0.093 Uiso 1 1 calc R . .
C17 C -0.2164(4) 0.1987(4) -0.1473(3) 0.0590(13) Uani 1 1 d . . .
H17A H -0.1553 0.1688 -0.1078 0.088 Uiso 1 1 calc R . .
H17B H -0.2832 0.1787 -0.1239 0.088 Uiso 1 1 calc R . .
H17C H -0.1695 0.2859 -0.1256 0.088 Uiso 1 1 calc R . .
C18 C 0.2567(3) 0.2662(3) -0.0630(3) 0.0237(8) Uani 1 1 d . . .
C19 C 0.2632(3) 0.3730(3) -0.0070(3) 0.0318(9) Uani 1 1 d . . .
C20 C 0.3788(4) 0.4558(3) 0.0948(3) 0.0396(10) Uani 1 1 d . . .
H20A H 0.3842 0.5285 0.1327 0.048 Uiso 1 1 calc R . .
C21 C 0.4847(4) 0.4345(4) 0.1410(3) 0.0419(10) Uani 1 1 d . . .
H21A H 0.5622 0.4916 0.2101 0.050 Uiso 1 1 calc R . .
C22 C 0.4768(3) 0.3301(4) 0.0861(3) 0.0350(9) Uani 1 1 d . . .
H22A H 0.5497 0.3152 0.1184 0.042 Uiso 1 1 calc R . .
C23 C 0.3657(3) 0.2452(3) -0.0152(3) 0.0259(8) Uani 1 1 d . . .
C24 C 0.3647(3) 0.1315(3) -0.0707(3) 0.0298(9) Uani 1 1 d . . .
H24A H 0.2778 0.0810 -0.1422 0.036 Uiso 1 1 calc R . .
C25 C 0.4688(3) 0.1583(4) -0.1083(3) 0.0411(10) Uani 1 1 d . . .
H25A H 0.4611 0.0828 -0.1489 0.062 Uiso 1 1 calc R . .
H25B H 0.5552 0.2045 -0.0392 0.062 Uiso 1 1 calc R . .
H25C H 0.4563 0.2047 -0.1609 0.062 Uiso 1 1 calc R . .
C26 C 0.3834(3) 0.0591(3) 0.0119(3) 0.0363(10) Uani 1 1 d . . .
H26A H 0.3137 0.0381 0.0317 0.054 Uiso 1 1 calc R . .
H26B H 0.4675 0.1072 0.0833 0.054 Uiso 1 1 calc R . .
H26C H 0.3811 -0.0143 -0.0266 0.054 Uiso 1 1 calc R . .
C27 C 0.1485(4) 0.3987(3) -0.0497(3) 0.0403(10) Uani 1 1 d . . .
H27A H 0.0734 0.3279 -0.1187 0.048 Uiso 1 1 calc R . .
C28 C 0.1731(4) 0.5095(4) -0.0880(4) 0.0564(13) Uani 1 1 d . . .
H28A H 0.1971 0.4990 -0.1488 0.085 Uiso 1 1 calc R . .
H28B H 0.2439 0.5808 -0.0207 0.085 Uiso 1 1 calc R . .
H28C H 0.0940 0.5193 -0.1188 0.085 Uiso 1 1 calc R . .
C29 C 0.1107(4) 0.4149(4) 0.0460(4) 0.0574(13) Uani 1 1 d . . .
H29A H 0.0336 0.4278 0.0163 0.086 Uiso 1 1 calc R . .
H29B H 0.1829 0.4843 0.1146 0.086 Uiso 1 1 calc R . .
H29C H 0.0917 0.3429 0.0681 0.086 Uiso 1 1 calc R . .
C30 C 0.0907(4) -0.2246(4) -0.1688(3) 0.0396(10) Uani 1 1 d . . .
H30A H 0.0113 -0.2989 -0.1924 0.047 Uiso 1 1 calc R . .
H30B H 0.1432 -0.1931 -0.0825 0.047 Uiso 1 1 calc R . .
C31 C 0.1689(4) -0.2504(3) -0.2225(3) 0.0390(10) Uani 1 1 d . . .
H31A H 0.2578 -0.2284 -0.1610 0.047 Uiso 1 1 calc R . .
H31B H 0.1259 -0.3363 -0.2697 0.047 Uiso 1 1 calc R . .
C32 C 0.1727(3) -0.1726(3) -0.2992(3) 0.0330(9) Uani 1 1 d . . .
H32A H 0.2553 -0.0972 -0.2585 0.040 Uiso 1 1 calc R . .
H32B H 0.1622 -0.2157 -0.3736 0.040 Uiso 1 1 calc R . .
C33 C 0.0580(3) -0.1479(3) -0.3203(3) 0.0301(9) Uani 1 1 d . . .
H33A H 0.0706 -0.0730 -0.3384 0.036 Uiso 1 1 calc R . .
H33B H -0.0239 -0.2149 -0.3854 0.036 Uiso 1 1 calc R . .
C1L C 0.0515(4) -0.4611(5) -0.5347(4) 0.055(2) Uiso 0.50 1 d PG A -1
C2L C -0.0615(5) -0.4508(5) -0.5607(5) 0.042(2) Uiso 0.50 1 d PG A -1
H2L H -0.0843 -0.4048 -0.6080 0.051 Uiso 0.50 1 calc PR A -1
C3L C -0.1410(4) -0.5079(6) -0.5176(5) 0.071(3) Uiso 0.50 1 d PG A -1
H3L H -0.2182 -0.5008 -0.5355 0.085 Uiso 0.50 1 calc PR A -1
C4L C -0.1077(5) -0.5752(5) -0.4485(5) 0.061(3) Uiso 0.50 1 d PG A -1
H4L H -0.1620 -0.6142 -0.4191 0.073 Uiso 0.50 1 calc PR A -1
C5L C 0.0053(5) -0.5855(5) -0.4225(5) 0.056(2) Uiso 0.50 1 d PG A -1
H5L H 0.0281 -0.6315 -0.3752 0.067 Uiso 0.50 1 calc PR A -1
C6L C 0.0849(4) -0.5284(5) -0.4655(5) 0.041(2) Uiso 0.50 1 d PG A -1
H6L H 0.1621 -0.5354 -0.4477 0.050 Uiso 0.50 1 calc PR A -1
C7L C 0.1450(6) -0.3961(7) -0.5868(6) 0.115(4) Uiso 0.50 1 d PG A -1
H7L1 H 0.1430 -0.3206 -0.5917 0.172 Uiso 0.50 1 calc PR A -1
H7L2 H 0.1136 -0.4492 -0.6649 0.172 Uiso 0.50 1 calc PR A -1
H7L3 H 0.2344 -0.3798 -0.5350 0.172 Uiso 0.50 1 calc PR A -1

loop_
_atom_site_aniso_label
_atom_site_aniso_U_11
_atom_site_aniso_U_22
_atom_site_aniso_U_33
_atom_site_aniso_U_23
_atom_site_aniso_U_13
_atom_site_aniso_U_12
Ca1 0.0179(4) 0.0191(4) 0.0185(4) 0.0070(3) 0.0097(3) 0.0066(3)
O1 0.0227(16) 0.0477(19) 0.0243(14) 0.0068(13) 0.0108(13) -0.0004(15)
O2 0.0333(14) 0.0292(15) 0.0268(13) 0.0126(12) 0.0174(11) 0.0180(12)
N1 0.0188(15) 0.0179(16) 0.0239(15) 0.0073(13) 0.0118(13) 0.0095(13)
N2 0.0175(15) 0.0208(17) 0.0233(15) 0.0079(13) 0.0116(12) 0.0071(13)
C1 0.029(2) 0.029(2) 0.039(2) 0.0170(19) 0.0201(18) 0.0076(18)
C2 0.027(2) 0.019(2) 0.032(2) 0.0127(17) 0.0196(17) 0.0138(17)
C3 0.025(2) 0.029(2) 0.0221(18) 0.0130(17) 0.0128(17) 0.0120(18)
C4 0.027(2) 0.028(2) 0.0245(18) 0.0107(17) 0.0136(16) 0.0155(18)
C5 0.026(2) 0.051(3) 0.0254(19) 0.0192(19) 0.0119(17) 0.013(2)
C6 0.0185(18) 0.034(2) 0.0136(16) 0.0082(16) 0.0051(15) 0.0100(18)
C7 0.0214(19) 0.033(2) 0.0171(17) 0.0060(16) 0.0074(15) 0.0120(18)
C8 0.024(2) 0.047(3) 0.029(2) 0.0090(19) 0.0145(17) 0.017(2)
C9 0.021(2) 0.047(3) 0.030(2) 0.0108(19) 0.0126(17) 0.009(2)
C10 0.024(2) 0.029(2) 0.037(2) 0.0094(19) 0.0114(18) 0.0054(19)
C11 0.0185(19) 0.028(2) 0.0272(19) 0.0093(17) 0.0102(16) 0.0057(17)
C12 0.022(2) 0.024(2) 0.049(2) 0.0103(19) 0.0169(18) 0.0074(18)
C13 0.040(2) 0.031(3) 0.051(2) 0.007(2) 0.015(2) 0.014(2)
C14 0.046(2) 0.034(3) 0.047(2) 0.011(2) 0.027(2) 0.015(2)
C15 0.033(2) 0.037(3) 0.040(2) 0.0089(19) 0.0226(19) 0.020(2)
C16 0.065(3) 0.061(3) 0.062(3) 0.025(3) 0.024(3) 0.037(3)
C17 0.068(3) 0.046(3) 0.043(3) 0.006(2) 0.017(2) 0.022(3)
C18 0.0208(19) 0.020(2) 0.0292(19) 0.0080(17) 0.0154(16) 0.0051(16)
C19 0.035(2) 0.020(2) 0.044(2) 0.0104(19) 0.0255(19) 0.0097(19)
C20 0.036(2) 0.019(2) 0.050(2) -0.0035(19) 0.025(2) 0.0009(19)
C21 0.024(2) 0.034(3) 0.040(2) -0.005(2) 0.0118(18) -0.003(2)
C22 0.026(2) 0.032(3) 0.038(2) 0.0053(19) 0.0139(18) 0.0103(19)
C23 0.0193(19) 0.024(2) 0.0262(19) 0.0017(17) 0.0099(16) 0.0057(17)
C24 0.0205(19) 0.029(2) 0.030(2) 0.0032(17) 0.0076(16) 0.0106(18)
C25 0.039(2) 0.052(3) 0.041(2) 0.015(2) 0.023(2) 0.026(2)
C26 0.033(2) 0.037(3) 0.043(2) 0.015(2) 0.0196(19) 0.019(2)
C27 0.043(2) 0.021(2) 0.062(3) 0.011(2) 0.030(2) 0.016(2)
C28 0.082(3) 0.049(3) 0.067(3) 0.034(3) 0.047(3) 0.042(3)
C29 0.065(3) 0.065(4) 0.084(3) 0.042(3) 0.055(3) 0.045(3)
C30 0.045(2) 0.038(3) 0.051(2) 0.030(2) 0.027(2) 0.024(2)
C31 0.046(2) 0.029(2) 0.043(2) 0.0106(19) 0.018(2) 0.024(2)
C32 0.034(2) 0.032(2) 0.035(2) 0.0060(18) 0.0186(18) 0.0184(19)
C33 0.039(2) 0.029(2) 0.0262(19) 0.0088(17) 0.0205(18) 0.0144(19)

loop_
_atom_type_symbol
_atom_type_description
_atom_type_scat_dispersion_real
_atom_type_scat_dispersion_imag
_atom_type_scat_source
C C 0.0033 0.0016 'International Tables Vol C Tables 4.2.6.8 and 6.1.1.4'
H H 0.0000 0.0000 'International Tables Vol C Tables 4.2.6.8 and 6.1.1.4'
N N 0.0061 0.0033 'International Tables Vol C Tables 4.2.6.8 and 6.1.1.4'
O O 0.0106 0.0060 'International Tables Vol C Tables 4.2.6.8 and 6.1.1.4'
Ca Ca 0.2262 0.3064 'International Tables Vol C Tables 4.2.6.8 and 6.1.1.4'

loop_
_geom_angle_atom_site_label_1
_geom_angle_atom_site_label_2
_geom_angle_atom_site_label_3
_geom_angle
_geom_angle_site_symmetry_1
_geom_angle_site_symmetry_3
O1 Ca1 O1 76.53(11) . 2
O1 Ca1 O2 111.15(10) . .
O1 Ca1 O2 108.37(10) 2 .
O1 Ca1 N2 152.66(11) . .
O1 Ca1 N2 96.66(9) 2 .
O2 Ca1 N2 96.16(8) . .
O1 Ca1 N1 96.03(9) . .
O1 Ca1 N1 154.54(10) 2 .
O2 Ca1 N1 97.04(8) . .
N2 Ca1 N1 78.70(8) . .
O1 Ca1 Ca1 38.36(7) . 2
O1 Ca1 Ca1 38.16(7) 2 2
O2 Ca1 Ca1 115.49(6) . 2
N2 Ca1 Ca1 129.68(7) . 2
N1 Ca1 Ca1 130.02(7) . 2
Ca1 O1 Ca1 103.47(11) . 2
C33 O2 C30 106.8(3) . .
C33 O2 Ca1 122.92(19) . .
C30 O2 Ca1 130.32(19) . .
C2 N1 C18 119.0(3) . .
C2 N1 Ca1 123.9(2) . .
C18 N1 Ca1 116.18(18) . .
C4 N2 C6 119.3(2) . .
C4 N2 Ca1 125.2(2) . .
C6 N2 Ca1 115.16(17) . .
N1 C2 C3 125.7(3) . .
N1 C2 C1 119.5(3) . .
C3 C2 C1 114.8(3) . .
C2 C3 C4 130.8(3) . .
N2 C4 C3 124.1(3) . .
N2 C4 C5 120.4(3) . .
C3 C4 C5 115.6(3) . .
C7 C6 C11 119.8(3) . .
C7 C6 N2 119.1(3) . .
C11 C6 N2 120.7(3) . .
C8 C7 C6 118.7(3) . .
C8 C7 C15 119.8(3) . .
C6 C7 C15 121.4(3) . .
C9 C8 C7 121.1(4) . .
C10 C9 C8 119.4(3) . .
C9 C10 C11 122.3(4) . .
C10 C11 C6 118.6(4) . .
C10 C11 C12 119.7(3) . .
C6 C11 C12 121.8(3) . .
C11 C12 C13 112.3(3) . .
C11 C12 C14 111.0(3) . .
C13 C12 C14 110.2(3) . .
C17 C15 C7 110.9(3) . .
C17 C15 C16 109.0(3) . .
C7 C15 C16 112.5(3) . .
C19 C18 C23 119.2(3) . .
C19 C18 N1 119.6(3) . .
C23 C18 N1 121.0(3) . .
C20 C19 C18 118.7(3) . .
C20 C19 C27 119.1(4) . .
C18 C19 C27 122.2(3) . .
C21 C20 C19 121.6(4) . .
C22 C21 C20 119.1(4) . .
C21 C22 C23 122.0(4) . .
C22 C23 C18 119.4(3) . .
C22 C23 C24 118.7(3) . .
C18 C23 C24 121.9(3) . .
C23 C24 C26 111.3(3) . .
C23 C24 C25 111.8(3) . .
C26 C24 C25 109.9(3) . .
C19 C27 C28 113.1(3) . .
C19 C27 C29 109.9(3) . .
C28 C27 C29 109.6(3) . .
O2 C30 C31 107.1(3) . .
C32 C31 C30 104.4(3) . .
C33 C32 C31 103.3(3) . .
O2 C33 C32 103.8(3) . .
C2L C1L C6L 120.0 . .
C2L C1L C7L 120.5 . .
C6L C1L C7L 119.5 . .
C1L C2L C3L 120.0 . .
C2L C3L C4L 120.0 . .
C5L C4L C3L 120.0 . .
C4L C5L C6L 120.0 . .
C5L C6L C1L 120.0 . .

loop_
_geom_bond_atom_site_label_1
_geom_bond_atom_site_label_2
_geom_bond_distance
_geom_bond_site_symmetry_2
Ca1 O1 2.221(3) .
Ca1 O1 2.231(3) 2
Ca1 O2 2.414(2) .
Ca1 N2 2.419(2) .
Ca1 N1 2.422(3) .
Ca1 Ca1 3.4951(13) 2
O1 Ca1 2.231(3) 2
O2 C33 1.443(4) .
O2 C30 1.444(4) .
N1 C2 1.318(4) .
N1 C18 1.440(4) .
N2 C4 1.326(4) .
N2 C6 1.431(4) .
C1 C2 1.527(4) .
C2 C3 1.410(4) .
C3 C4 1.419(4) .
C4 C5 1.509(4) .
C6 C7 1.413(5) .
C6 C11 1.414(5) .
C7 C8 1.398(4) .
C7 C15 1.513(5) .
C8 C9 1.391(5) .
C9 C10 1.367(5) .
C10 C11 1.389(4) .
C11 C12 1.514(5) .
C12 C13 1.532(5) .
C12 C14 1.542(5) .
C15 C17 1.492(5) .
C15 C16 1.556(5) .
C18 C19 1.407(5) .
C18 C23 1.410(4) .
C19 C20 1.402(5) .
C19 C27 1.507(5) .
C20 C21 1.377(5) .
C21 C22 1.366(5) .
C22 C23 1.386(5) .
C23 C24 1.517(5) .
C24 C26 1.533(5) .
C24 C25 1.537(4) .
C27 C28 1.536(5) .
C27 C29 1.542(5) .
C30 C31 1.527(5) .
C31 C32 1.523(5) .
C32 C33 1.520(5) .
C1L C2L 1.3900 .
C1L C6L 1.3900 .
C1L C7L 1.6417 .
C2L C3L 1.3900 .
C3L C4L 1.3900 .
C4L C5L 1.3900 .
C5L C6L 1.3900 .
